data_7053121
loop_
_publ_author_name
'Patra, Ranjan'
'Titi, Hatem M.'
'Goldberg, Israel'

_publ_section_title
;
 Metal--organic coordination polymers with a new 3,5-(4-carboxybenzyloxy)
 benzoic acid linker
;
_journal_issue 5
_journal_name_full 'New Journal of Chemistry'
_journal_page_first 1494
_journal_paper_doi 10.1039/c3nj00054k
_journal_volume 37
_journal_year 2013
_chemical_formula_moiety 'C27 H26 Ce N O10'
_chemical_formula_sum 'C27 H26 Ce N O10'
_chemical_formula_weight 664.61
_chemical_name_systematic
;
?
;
_space_group_IT_number 12
_symmetry_cell_setting monoclinic
_symmetry_space_group_name_Hall '-C 2y'
_symmetry_space_group_name_H-M 'C 1 2/m 1'
_atom_sites_solution_hydrogens geom
_atom_sites_solution_primary direct
_atom_sites_solution_secondary difmap
_audit_creation_method SHELXL-97
_cell_angle_alpha 90.000
_cell_angle_beta 105.686(5)
_cell_angle_gamma 90.000
_cell_formula_units_Z 4
_cell_length_a 13.7661(5)
_cell_length_b 24.6948(11)
_cell_length_c 8.3773(10)
_cell_measurement_reflns_used 4120
_cell_measurement_temperature 110(2)
_cell_measurement_theta_max 25.35
_cell_measurement_theta_min 2.0
_cell_volume 2741.8(4)
_computing_cell_refinement Denzo
_computing_data_collection 'Collect, Nonius B.V.'
_computing_data_reduction 'Denzo & Scalepack'
_computing_structure_refinement 'SHELXL-97 (Sheldrick, 1997)'
_computing_structure_solution SIR-97
_diffrn_ambient_temperature 110(2)
_diffrn_detector_area_resol_mean 12.8
_diffrn_measured_fraction_theta_full 0.976
_diffrn_measured_fraction_theta_max 0.976
_diffrn_measurement_device_type 'Nonius KappaCCD'
_diffrn_measurement_method '1 deg. \f & \w scans'
_diffrn_radiation_monochromator graphite
_diffrn_radiation_source 'fine-focus sealed tube'
_diffrn_radiation_type MoK\a
_diffrn_radiation_wavelength 0.71073
_diffrn_reflns_av_R_equivalents 0.0361
_diffrn_reflns_av_sigmaI/netI 0.0477
_diffrn_reflns_limit_h_max 16
_diffrn_reflns_limit_h_min -16
_diffrn_reflns_limit_k_max 29
_diffrn_reflns_limit_k_min -29
_diffrn_reflns_limit_l_max 9
_diffrn_reflns_limit_l_min -9
_diffrn_reflns_number 8843
_diffrn_reflns_theta_full 25.32
_diffrn_reflns_theta_max 25.32
_diffrn_reflns_theta_min 1.74
_diffrn_standards_number 0
_exptl_absorpt_coefficient_mu 1.717
_exptl_absorpt_correction_T_max 0.8470
_exptl_absorpt_correction_T_min 0.6268
_exptl_absorpt_correction_type multi-scan
_exptl_absorpt_process_details 'Blessing, 1995'
_exptl_crystal_colour colorless
_exptl_crystal_density_diffrn 1.610
_exptl_crystal_density_method 'not measured'
_exptl_crystal_description needle
_exptl_crystal_F_000 1332
_exptl_crystal_size_max 0.30
_exptl_crystal_size_mid 0.15
_exptl_crystal_size_min 0.10
_refine_diff_density_max 1.248
_refine_diff_density_min -0.847
_refine_diff_density_rms 0.099
_refine_ls_extinction_method none
_refine_ls_goodness_of_fit_ref 1.092
_refine_ls_hydrogen_treatment constr
_refine_ls_matrix_type full
_refine_ls_number_parameters 193
_refine_ls_number_reflns 2508
_refine_ls_number_restraints 0
_refine_ls_restrained_S_all 1.092
_refine_ls_R_factor_all 0.0429
_refine_ls_R_factor_gt 0.0344
_refine_ls_shift/su_max 0.000
_refine_ls_shift/su_mean 0.000
_refine_ls_structure_factor_coef Fsqd
_refine_ls_weighting_details 'calc w=1/[\s^2^(Fo^2^)+(0.0422P)^2^+3.4534P] where P=(Fo^2^+2Fc^2^)/3'
_refine_ls_weighting_scheme calc
_refine_ls_wR_factor_gt 0.0821
_refine_ls_wR_factor_ref 0.0856
_reflns_number_gt 2189
_reflns_number_total 2508
_reflns_threshold_expression >2sigma(I)
_cod_data_source_file c3nj00054k.txt
_cod_data_source_block 1
_cod_original_sg_symbol_H-M 'C 2/m'
_cod_database_code 7053121

loop_
_symmetry_equiv_pos_as_xyz
'x, y, z'
'-x, y, -z'
'x+1/2, y+1/2, z'
'-x+1/2, y+1/2, -z'
'-x, -y, -z'
'x, -y, z'
'-x+1/2, -y+1/2, -z'
'x+1/2, -y+1/2, z'

loop_
_atom_site_label
_atom_site_type_symbol
_atom_site_fract_x
_atom_site_fract_y
_atom_site_fract_z
_atom_site_U_iso_or_equiv
_atom_site_adp_type
_atom_site_occupancy
_atom_site_symmetry_multiplicity
_atom_site_calc_flag
_atom_site_refinement_flags
Ce1 Ce 0.13679(2) 0.5000 0.34471(4) 0.02592(13) Uani 1 2 d S
O2 O 0.0662(2) 0.42400(10) 0.4487(4) 0.0368(7) Uani 1 1 d .
C3 C 0.0000 0.4003(2) 0.5000 0.0259(12) Uani 1 2 d S
C4 C 0.0000 0.3392(2) 0.5000 0.0230(11) Uani 1 2 d S
C5 C 0.0533(3) 0.31201(14) 0.4059(4) 0.0237(8) Uani 1 1 d .
H5 H 0.0901 0.3314 0.3436 0.028 Uiso 1 1 calc R
C6 C 0.0517(3) 0.25561(14) 0.4049(5) 0.0243(8) Uani 1 1 d .
C7 C 0.0000 0.2276(2) 0.5000 0.0245(11) Uani 1 2 d S
H7 H 0.0000 0.1892 0.5000 0.029 Uiso 1 2 calc SR
O8 O 0.0996(2) 0.22385(10) 0.3151(3) 0.0280(6) Uani 1 1 d .
C9 C 0.1514(3) 0.25100(15) 0.2095(5) 0.0303(9) Uani 1 1 d .
H9A H 0.2090 0.2722 0.2771 0.036 Uiso 1 1 calc R
H9B H 0.1049 0.2761 0.1332 0.036 Uiso 1 1 calc R
C10 C 0.1881(3) 0.20818(15) 0.1130(5) 0.0282(9) Uani 1 1 d .
C11 C 0.1277(3) 0.19124(16) -0.0404(5) 0.0327(9) Uani 1 1 d .
H11 H 0.0636 0.2075 -0.0853 0.039 Uiso 1 1 calc R
C12 C 0.1607(3) 0.15079(17) -0.1280(5) 0.0329(9) Uani 1 1 d .
H12 H 0.1190 0.1395 -0.2326 0.039 Uiso 1 1 calc R
C13 C 0.2540(3) 0.12663(15) -0.0643(5) 0.0275(8) Uani 1 1 d .
C14 C 0.3151(3) 0.14412(16) 0.0885(5) 0.0338(9) Uani 1 1 d .
H14 H 0.3796 0.1283 0.1334 0.041 Uiso 1 1 calc R
C15 C 0.2811(3) 0.18472(17) 0.1744(5) 0.0361(10) Uani 1 1 d .
H15 H 0.3231 0.1965 0.2780 0.043 Uiso 1 1 calc R
C16 C 0.2891(3) 0.08285(16) -0.1595(5) 0.0309(9) Uani 1 1 d .
O17 O 0.2326(2) 0.06706(12) -0.2958(4) 0.0400(7) Uani 1 1 d .
O18 O 0.3767(2) 0.06342(12) -0.1010(4) 0.0420(7) Uani 1 1 d .
O19 O -0.0435(3) 0.5000 0.1780(5) 0.0383(10) Uani 1 2 d S
H19 H -0.0688 0.5260 0.1114 0.046 Uiso 0.50 1 d PR
O20 O 0.2629(3) 0.5000 0.6103(5) 0.0389(10) Uani 1 2 d S
C21 C 0.3532(8) 0.5172(3) 0.6731(11) 0.041(2) Uani 0.50 1 d P
H21 H 0.3667 0.5550 0.6827 0.049 Uiso 0.50 1 d PR
N22 N 0.4261(7) 0.4809(3) 0.7244(11) 0.051(2) Uani 0.50 1 d P
C23 C 0.3887(5) 0.4224(2) 0.6996(8) 0.0746(18) Uani 0.50 1 d P
H23A H 0.3867 0.4078 0.8075 0.112 Uiso 0.50 1 d PR
H23B H 0.4342 0.4004 0.6543 0.112 Uiso 0.50 1 d PR
H23C H 0.3208 0.4216 0.6234 0.112 Uiso 0.50 1 d PR
C24 C 0.5320(6) 0.5000 0.7864(13) 0.089(3) Uani 1 2 d S
H24A H 0.5347 0.5395 0.7774 0.134 Uiso 0.50 1 d PR
H24B H 0.5739 0.4834 0.7218 0.134 Uiso 0.50 1 d PR
H24C H 0.5574 0.4893 0.9029 0.134 Uiso 0.50 1 d PR
C25 C 0.3887(5) 0.4224(2) 0.6996(8) 0.0746(18) Uani 0.50 1 d P
H25A H 0.3867 0.4078 0.8075 0.112 Uiso 0.50 1 d PR
H25B H 0.4342 0.4004 0.6543 0.112 Uiso 0.50 1 d PR
H25C H 0.3208 0.4216 0.6234 0.112 Uiso 0.50 1 d PR

loop_
_atom_site_aniso_label
_atom_site_aniso_U_11
_atom_site_aniso_U_22
_atom_site_aniso_U_33
_atom_site_aniso_U_23
_atom_site_aniso_U_13
_atom_site_aniso_U_12
Ce1 0.0251(2) 0.02428(18) 0.0311(2) 0.000 0.01228(13) 0.000
O2 0.0392(18) 0.0219(13) 0.0558(19) 0.0028(12) 0.0240(15) -0.0031(12)
C3 0.029(3) 0.022(3) 0.028(3) 0.000 0.011(2) 0.000
C4 0.024(3) 0.023(3) 0.023(3) 0.000 0.007(2) 0.000
C5 0.022(2) 0.0243(19) 0.0254(18) 0.0017(15) 0.0076(15) -0.0030(15)
C6 0.023(2) 0.0253(19) 0.0253(19) -0.0024(15) 0.0079(16) 0.0036(15)
C7 0.030(3) 0.019(2) 0.025(3) 0.000 0.007(2) 0.000
O8 0.0368(16) 0.0224(13) 0.0306(14) -0.0017(11) 0.0187(12) 0.0005(11)
C9 0.034(2) 0.027(2) 0.036(2) -0.0011(16) 0.0193(18) 0.0005(17)
C10 0.031(2) 0.0259(19) 0.032(2) 0.0024(15) 0.0168(18) 0.0022(16)
C11 0.025(2) 0.038(2) 0.037(2) 0.0001(18) 0.0110(18) 0.0094(18)
C12 0.033(2) 0.037(2) 0.031(2) -0.0025(17) 0.0127(18) 0.0028(18)
C13 0.027(2) 0.0287(19) 0.029(2) -0.0006(16) 0.0115(17) 0.0028(16)
C14 0.029(2) 0.037(2) 0.034(2) -0.0014(18) 0.0054(18) 0.0099(18)
C15 0.037(3) 0.037(2) 0.031(2) -0.0072(17) 0.0031(19) 0.0040(19)
C16 0.031(2) 0.031(2) 0.032(2) 0.0012(17) 0.0114(18) 0.0028(18)
O17 0.0295(17) 0.0468(18) 0.0408(17) -0.0147(14) 0.0045(14) 0.0084(13)
O18 0.0346(18) 0.0488(18) 0.0397(17) -0.0079(14) 0.0050(14) 0.0181(14)
O19 0.037(3) 0.038(2) 0.040(2) 0.000 0.0100(19) 0.000
O20 0.034(3) 0.048(2) 0.033(2) 0.000 0.006(2) 0.000
C21 0.052(7) 0.027(5) 0.045(5) -0.004(3) 0.015(5) -0.004(4)
N22 0.032(5) 0.047(5) 0.069(6) -0.005(3) 0.007(4) 0.004(3)
C23 0.091(5) 0.033(3) 0.096(4) 0.011(3) 0.018(4) 0.013(3)
C24 0.031(5) 0.128(9) 0.104(8) 0.000 0.009(5) 0.000
C25 0.091(5) 0.033(3) 0.096(4) 0.011(3) 0.018(4) 0.013(3)

loop_
_atom_type_symbol
_atom_type_description
_atom_type_scat_dispersion_real
_atom_type_scat_dispersion_imag
_atom_type_scat_source
C C 0.0033 0.0016 'International Tables Vol C Tables 4.2.6.8 and 6.1.1.4'
H H 0.0000 0.0000 'International Tables Vol C Tables 4.2.6.8 and 6.1.1.4'
Ce Ce -0.2486 2.6331 'International Tables Vol C Tables 4.2.6.8 and 6.1.1.4'
O O 0.0106 0.0060 'International Tables Vol C Tables 4.2.6.8 and 6.1.1.4'
N N 0.0061 0.0033 'International Tables Vol C Tables 4.2.6.8 and 6.1.1.4'

loop_
_geom_angle_atom_site_label_1
_geom_angle_atom_site_label_2
_geom_angle_atom_site_label_3
_geom_angle
_geom_angle_site_symmetry_1
_geom_angle_site_symmetry_3
O2 Ce1 O2 103.86(13) 6_565 .
O2 Ce1 O20 85.76(10) 6_565 .
O2 Ce1 O20 85.76(10) . .
O2 Ce1 O19 76.27(9) 6_565 .
O2 Ce1 O19 76.28(9) . .
O20 Ce1 O19 150.48(14) . .
O2 Ce1 O18 146.19(10) 6_565 7
O2 Ce1 O18 81.96(10) . 7
O20 Ce1 O18 128.05(9) . 7
O19 Ce1 O18 72.85(10) . 7
O2 Ce1 O18 81.96(10) 6_565 4
O2 Ce1 O18 146.19(10) . 4
O20 Ce1 O18 128.05(9) . 4
O19 Ce1 O18 72.85(10) . 4
O18 Ce1 O18 76.13(14) 7 4
O2 Ce1 O17 160.37(10) 6_565 7
O2 Ce1 O17 85.54(10) . 7
O20 Ce1 O17 77.69(10) . 7
O19 Ce1 O17 123.09(9) . 7
O18 Ce1 O17 51.22(9) 7 7
O18 Ce1 O17 99.92(10) 4 7
O2 Ce1 O17 85.54(10) 6_565 4
O2 Ce1 O17 160.37(10) . 4
O20 Ce1 O17 77.69(10) . 4
O19 Ce1 O17 123.09(9) . 4
O18 Ce1 O17 99.92(10) 7 4
O18 Ce1 O17 51.22(9) 4 4
O17 Ce1 O17 80.71(14) 7 4
O2 Ce1 C16 169.54(11) 6_565 7
O2 Ce1 C16 82.99(10) . 7
O20 Ce1 C16 102.81(11) . 7
O19 Ce1 C16 98.08(11) . 7
O18 Ce1 C16 25.71(10) 7 7
O18 Ce1 C16 87.98(11) 4 7
O17 Ce1 C16 25.52(10) 7 7
O17 Ce1 C16 90.39(11) 4 7
O2 Ce1 C16 82.99(10) 6_565 4
O2 Ce1 C16 169.54(11) . 4
O20 Ce1 C16 102.81(11) . 4
O19 Ce1 C16 98.08(11) . 4
O18 Ce1 C16 87.98(11) 7 4
O18 Ce1 C16 25.71(10) 4 4
O17 Ce1 C16 90.39(11) 7 4
O17 Ce1 C16 25.52(10) 4 4
C16 Ce1 C16 89.19(15) 7 4
C3 O2 Ce1 154.0(3) . .
O2 C3 O2 124.3(5) . 2_556
O2 C3 C4 117.8(2) . .
O2 C3 C4 117.8(2) 2_556 .
C5 C4 C5 122.2(5) . 2_556
C5 C4 C3 118.9(2) . .
C5 C4 C3 118.9(2) 2_556 .
C4 C5 C6 118.5(3) . .
C4 C5 H5 120.8 . .
C6 C5 H5 120.8 . .
O8 C6 C7 115.3(3) . .
O8 C6 C5 124.4(3) . .
C7 C6 C5 120.3(3) . .
C6 C7 C6 120.2(5) . 2_556
C6 C7 H7 119.9 . .
C6 C7 H7 119.9 2_556 .
C6 O8 C9 117.4(3) . .
O8 C9 C10 107.3(3) . .
O8 C9 H9A 110.3 . .
C10 C9 H9A 110.3 . .
O8 C9 H9B 110.3 . .
C10 C9 H9B 110.3 . .
H9A C9 H9B 108.5 . .
C15 C10 C11 118.8(3) . .
C15 C10 C9 120.8(4) . .
C11 C10 C9 120.4(4) . .
C12 C11 C10 120.4(4) . .
C12 C11 H11 119.8 . .
C10 C11 H11 119.8 . .
C13 C12 C11 120.6(4) . .
C13 C12 H12 119.7 . .
C11 C12 H12 119.7 . .
C12 C13 C14 119.0(4) . .
C12 C13 C16 120.3(4) . .
C14 C13 C16 120.7(4) . .
C15 C14 C13 119.7(4) . .
C15 C14 H14 120.2 . .
C13 C14 H14 120.2 . .
C10 C15 C14 121.5(4) . .
C10 C15 H15 119.2 . .
C14 C15 H15 119.2 . .
O17 C16 O18 121.6(4) . .
O17 C16 C13 119.9(4) . .
O18 C16 C13 118.5(4) . .
O17 C16 Ce1 61.2(2) . 7
O18 C16 Ce1 60.4(2) . 7
C13 C16 Ce1 178.0(3) . 7
C16 O17 Ce1 93.3(2) . 7
C16 O18 Ce1 93.9(2) . 7
Ce1 O19 H19 121.9 . .
O20 C21 N22 118.2(7) . .
O20 C21 H21 120.3 . .
N22 C21 H21 121.5 . .
C21 N22 C24 118.9(7) . .
C21 N22 C23 113.4(7) . .
C24 N22 C23 127.5(7) . .
N22 C23 H23A 108.3 . .
N22 C23 H23B 110.5 . .
H23A C23 H23B 109.5 . .
N22 C23 H23C 109.6 . .
H23A C23 H23C 109.5 . .
H23B C23 H23C 109.5 . .
N22 C24 H24A 110.1 . .
N22 C24 H24B 110.0 . .
H24A C24 H24B 109.5 . .
N22 C24 H24C 108.3 . .
H24A C24 H24C 109.5 . .
H24B C24 H24C 109.5 . .

loop_
_geom_bond_atom_site_label_1
_geom_bond_atom_site_label_2
_geom_bond_distance
_geom_bond_site_symmetry_2
Ce1 O2 2.384(3) 6_565
Ce1 O2 2.384(3) .
Ce1 O20 2.424(4) .
Ce1 O19 2.498(4) .
Ce1 O18 2.540(3) 7
Ce1 O18 2.540(3) 4
Ce1 O17 2.557(3) 7
Ce1 O17 2.557(3) 4
Ce1 C16 2.914(4) 7
Ce1 C16 2.914(4) 4
O2 C3 1.253(3) .
C3 O2 1.253(3) 2_556
C3 C4 1.510(7) .
C4 C5 1.386(4) .
C4 C5 1.386(4) 2_556
C5 C6 1.393(5) .
C5 H5 0.9500 .
C6 O8 1.373(4) .
C6 C7 1.387(4) .
C7 C6 1.387(4) 2_556
C7 H7 0.9500 .
O8 C9 1.443(4) .
C9 C10 1.499(5) .
C9 H9A 0.9900 .
C9 H9B 0.9900 .
C10 C15 1.373(6) .
C10 C11 1.393(6) .
C11 C12 1.387(5) .
C11 H11 0.9500 .
C12 C13 1.386(6) .
C12 H12 0.9500 .
C13 C14 1.396(6) .
C13 C16 1.499(5) .
C14 C15 1.387(6) .
C14 H14 0.9500 .
C15 H15 0.9500 .
C16 O17 1.257(5) .
C16 O18 1.267(5) .
C16 Ce1 2.914(4) 7
O17 Ce1 2.557(3) 7
O18 Ce1 2.540(3) 7
O19 H19 0.8596 .
O20 C21 1.284(11) .
O20 C21 1.284(11) 6_565
C21 N22 1.326(11) .
C21 H21 0.9500 .
N22 C24 1.486(12) .
N22 C23 1.529(9) .
C23 H23A 0.9800 .
C23 H23B 0.9800 .
C23 H23C 0.9800 .
C24 H24A 0.9800 .
C24 H24B 0.9800 .
C24 H24C 0.9800 .
